data_7712839
loop_
_publ_author_name
'Rupf, Susanne M.'
'Sievers, Robin'
'Riemann, Paulin S.'
'Reimann, Marc'
'Kaupp, Martin'
'Fasting, Dr. Carlo'
'Malischewski, Moritz'

_publ_section_title
;
 Persilylation of Ferrocene: The Ultimate Discipline in Sterically
 Overcrowded Metal Complexes
;
_journal_name_full 'Dalton Transactions'
_journal_paper_doi 10.1039/D3DT01133J
_journal_year 2023
_chemical_formula_moiety 'C26 H58 Fe Si8'
_chemical_formula_sum 'C26 H58 Fe Si8'
_chemical_formula_weight 651.29
_chemical_name_systematic 4b
_space_group_crystal_system monoclinic
_space_group_IT_number 14
_space_group_name_Hall '-P 2yn'
_space_group_name_H-M_alt 'P 1 21/n 1'
_atom_sites_solution_hydrogens geom
_atom_sites_solution_primary dual
_audit_creation_date 2023-03-12
_audit_creation_method
;
Olex2 1.3
(compiled Nov 21 2019 18:26:39 for OlexSys, GUI svn.r6003)
;
_audit_update_record
;
2023-03-12 deposited with the CCDC.	2023-04-19 downloaded from the CCDC.
;
_cell_angle_alpha 90
_cell_angle_beta 112.4200(10)
_cell_angle_gamma 90
_cell_formula_units_Z 8
_cell_length_a 19.7412(7)
_cell_length_b 20.9752(7)
_cell_length_c 19.7446(7)
_cell_measurement_reflns_used 9930
_cell_measurement_temperature 100.0
_cell_measurement_theta_max 25.347
_cell_measurement_theta_min 2.232
_cell_volume 7557.8(5)
_computing_cell_refinement 'SAINT V8.38A (Bruker, 2018)'
_computing_data_reduction 'SAINT V8.38A (Bruker, 2018)'
_computing_molecular_graphics 'Olex2 1.3 (Dolomanov et al., 2009)'
_computing_publication_material 'Olex2 1.3 (Dolomanov et al., 2009)'
_computing_structure_refinement 'XL  (Sheldrick, 2008)'
_computing_structure_solution 'SHELXT 2014/5 (Sheldrick, 2014)'
_diffrn_ambient_temperature 100.0
_diffrn_measured_fraction_theta_full 1.000
_diffrn_measured_fraction_theta_max 0.997
_diffrn_measurement_device_type 'Bruker APEX-II CCD'
_diffrn_measurement_method '\w scans'
_diffrn_radiation_type MoK\a
_diffrn_radiation_wavelength 0.71073
_diffrn_reflns_av_R_equivalents 0.0833
_diffrn_reflns_av_unetI/netI 0.0585
_diffrn_reflns_Laue_measured_fraction_full 1.000
_diffrn_reflns_Laue_measured_fraction_max 0.997
_diffrn_reflns_limit_h_max 23
_diffrn_reflns_limit_h_min -23
_diffrn_reflns_limit_k_max 25
_diffrn_reflns_limit_k_min -19
_diffrn_reflns_limit_l_max 23
_diffrn_reflns_limit_l_min -23
_diffrn_reflns_number 85274
_diffrn_reflns_point_group_measured_fraction_full 1.000
_diffrn_reflns_point_group_measured_fraction_max 0.997
_diffrn_reflns_theta_full 25.242
_diffrn_reflns_theta_max 25.402
_diffrn_reflns_theta_min 1.855
_diffrn_source_current 1.4
_diffrn_source_power 0.07
_diffrn_source_voltage 50.0
_diffrn_standards_number 0
_exptl_absorpt_coefficient_mu 0.667
_exptl_absorpt_correction_T_max 0.7452
_exptl_absorpt_correction_T_min 0.6726
_exptl_absorpt_correction_type multi-scan
_exptl_absorpt_process_details
;
SADABS-2016/2 (Bruker,2016/2) was used for absorption correction.
wR2(int) was 0.1039 before and 0.0707 after correction.
The Ratio of minimum to maximum transmission is 0.9026.
The \l/2 correction factor is Not present.
;
_exptl_crystal_colour red
_exptl_crystal_colour_primary red
_exptl_crystal_density_diffrn 1.145
_exptl_crystal_description plate
_exptl_crystal_F_000 2816
_exptl_crystal_size_max 0.27
_exptl_crystal_size_mid 0.23
_exptl_crystal_size_min 0.11
_refine_diff_density_max 0.518
_refine_diff_density_min -0.473
_refine_diff_density_rms 0.081
_refine_ls_extinction_method none
_refine_ls_goodness_of_fit_ref 1.031
_refine_ls_hydrogen_treatment constr
_refine_ls_matrix_type full
_refine_ls_number_parameters 663
_refine_ls_number_reflns 13874
_refine_ls_number_restraints 0
_refine_ls_restrained_S_all 1.031
_refine_ls_R_factor_all 0.0772
_refine_ls_R_factor_gt 0.0449
_refine_ls_shift/su_max 0.007
_refine_ls_shift/su_mean 0.000
_refine_ls_structure_factor_coef Fsqd
_refine_ls_weighting_details 'w=1/[\s^2^(Fo^2^)+(0.0580P)^2^+4.1466P] where P=(Fo^2^+2Fc^2^)/3'
_refine_ls_weighting_scheme calc
_refine_ls_wR_factor_gt 0.1106
_refine_ls_wR_factor_ref 0.1287
_reflns_Friedel_coverage 0.000
_reflns_number_gt 9769
_reflns_number_total 13874
_reflns_threshold_expression 'I > 2\s(I)'
_cod_data_source_file d3dt01133j2.cif
_cod_data_source_block test2
_cod_database_code 7712839
_shelx_shelxl_version_number 2018/3
_shelx_space_group_comment
;
The symmetry employed for this shelxl refinement is uniquely defined
by the following loop, which should always be used as a source of
symmetry information in preference to the above space-group names.
They are only intended as comments.
;
_shelx_estimated_absorpt_t_max 0.930
_shelx_estimated_absorpt_t_min 0.840
_olex2_refinement_description
;
1. Fixed Uiso
 At 1.2 times of:
  All C(H) groups, All Si(H) groups
 At 1.5 times of:
  All C(H,H,H) groups
2.a Ternary CH refined with riding coordinates:
 Si1(H1), Si2(H2), Si12(H12), Si13(H13), Si14(H14), Si15(H15), Si16(H16),
 Si17(H17), Si18(H18), Si19(H19), Si22(H22), Si23(H23), Si24(H24), Si25(H25),
 Si26(H26), Si27(H27)
2.b Aromatic/amide H refined with riding coordinates:
 C10(H10), C19(H19A), C20(H20), C29(H29)
2.c Idealised Me refined as rotating group:
 C1(H1A,H1B,H1C), C2(H2A,H2B,H2C), C120(H12A,H12B,H12C), C121(H12D,H12E,H12F),
 C130(H13A,H13B,H13C), C131(H13D,H13E,H13F), C140(H14A,H14B,H14C), C141(H14D,
 H14E,H14F), C150(H15A,H15B,H15C), C151(H15D,H15E,H15F), C160(H16A,H16B,H16C),
 C161(H16D,H16E,H16F), C170(H17A,H17B,H17C), C171(H17D,H17E,H17F), C180(H18A,
 H18B,H18C), C181(H18D,H18E,H18F), C190(H19B,H19C,H19D), C191(H19E,H19F,H19G),
 C220(H22A,H22B,H22C), C221(H22D,H22E,H22F), C230(H23A,H23B,H23C), C231(H23D,
 H23E,H23F), C240(H24A,H24B,H24C), C241(H24D,H24E,H24F), C250(H25A,H25B,H25C),
 C251(H25D,H25E,H25F), C260(H26A,H26B,H26C), C261(H26D,H26E,H26F), C270(H27A,
 H27B,H27C), C271(H27D,H27E,H27F), C280(H28A,H28B,H28C), C281(H28D,H28E,H28F)
;
_olex2_submission_special_instructions 'No special instructions were received'

loop_
_space_group_symop_operation_xyz
'x, y, z'
'-x+1/2, y+1/2, -z+1/2'
'-x, -y, -z'
'x-1/2, -y-1/2, z-1/2'

loop_
_atom_site_label
_atom_site_type_symbol
_atom_site_fract_x
_atom_site_fract_y
_atom_site_fract_z
_atom_site_U_iso_or_equiv
_atom_site_adp_type
_atom_site_occupancy
_atom_site_site_symmetry_order
_atom_site_calc_flag
_atom_site_refinement_flags_posn
_atom_site_refinement_flags_adp
_atom_site_refinement_flags_occupancy
_atom_site_disorder_assembly
_atom_site_disorder_group
Fe1 Fe 0.25399(2) 0.56691(2) 0.74838(2) 0.01350(12) Uani 1 1 d . . . . .
Fe2 Fe 0.76059(2) 0.70765(2) 0.75166(2) 0.01393(12) Uani 1 1 d . . . . .
Si1 Si 0.83184(5) 0.80318(4) 0.92592(5) 0.0191(2) Uani 1 1 d . . . . .
H1 H 0.796803 0.786448 0.947205 0.023 Uiso 1 1 calc R U . . .
Si2 Si 0.88566(5) 0.83590(4) 0.76646(5) 0.0175(2) Uani 1 1 d . . . . .
H2 H 0.846348 0.868124 0.760007 0.021 Uiso 1 1 calc R U . . .
Si12 Si 0.10076(5) 0.68641(4) 0.70737(5) 0.0226(2) Uani 1 1 d . . . . .
H12 H 0.123397 0.727714 0.701790 0.027 Uiso 1 1 calc R U . . .
Si13 Si 0.21707(5) 0.67901(4) 0.59624(5) 0.0201(2) Uani 1 1 d . . . . .
H13 H 0.249580 0.661352 0.572446 0.024 Uiso 1 1 calc R U . . .
Si14 Si 0.23953(5) 0.50799(4) 0.57098(5) 0.0213(2) Uani 1 1 d . . . . .
H14 H 0.234433 0.460947 0.575784 0.026 Uiso 1 1 calc R U . . .
Si15 Si 0.14479(6) 0.42386(4) 0.67102(6) 0.0264(2) Uani 1 1 d . . . . .
H15 H 0.188418 0.396888 0.676786 0.032 Uiso 1 1 calc R U . . .
Si16 Si 0.34405(6) 0.41406(4) 0.81728(6) 0.0238(2) Uani 1 1 d . . . . .
H16 H 0.297212 0.391237 0.809568 0.029 Uiso 1 1 calc R U . . .
Si17 Si 0.26004(5) 0.50701(4) 0.92245(5) 0.0215(2) Uani 1 1 d . . . . .
H17 H 0.258718 0.459738 0.915519 0.026 Uiso 1 1 calc R U . . .
Si18 Si 0.30478(5) 0.67502(4) 0.90523(5) 0.0194(2) Uani 1 1 d . . . . .
H18 H 0.267797 0.661850 0.925789 0.023 Uiso 1 1 calc R U . . .
Si19 Si 0.42289(5) 0.66953(5) 0.79450(5) 0.0229(2) Uani 1 1 d . . . . .
H19 H 0.405633 0.713322 0.800030 0.027 Uiso 1 1 calc R U . . .
Si22 Si 0.87282(5) 0.56150(4) 0.80397(5) 0.0213(2) Uani 1 1 d . . . . .
H22 H 0.829993 0.534292 0.800392 0.026 Uiso 1 1 calc R U . . .
Si23 Si 0.79742(5) 0.63303(4) 0.92642(5) 0.0195(2) Uani 1 1 d . . . . .
H23 H 0.795488 0.587020 0.912552 0.023 Uiso 1 1 calc R U . . .
Si24 Si 0.62760(5) 0.83022(4) 0.74307(5) 0.0186(2) Uani 1 1 d . . . . .
H24 H 0.663455 0.865725 0.750078 0.022 Uiso 1 1 calc R U . . .
Si25 Si 0.68565(5) 0.81184(4) 0.58327(5) 0.0197(2) Uani 1 1 d . . . . .
H25 H 0.721314 0.798384 0.561180 0.024 Uiso 1 1 calc R U . . .
Si26 Si 0.72386(5) 0.64389(4) 0.57138(5) 0.0198(2) Uani 1 1 d . . . . .
H26 H 0.725734 0.597122 0.581785 0.024 Uiso 1 1 calc R U . . .
Si27 Si 0.64991(5) 0.56118(4) 0.68896(5) 0.0201(2) Uani 1 1 d . . . . .
H27 H 0.691692 0.534870 0.687782 0.024 Uiso 1 1 calc R U . . .
C1 C 0.90012(19) 0.82765(16) 0.67933(18) 0.0249(8) Uani 1 1 d . . . . .
H1A H 0.942662 0.800249 0.687190 0.037 Uiso 1 1 calc R U . . .
H1B H 0.908814 0.869796 0.662784 0.037 Uiso 1 1 calc R U . . .
H1C H 0.856515 0.808557 0.642018 0.037 Uiso 1 1 calc R U . . .
C2 C 0.97324(18) 0.86446(17) 0.83745(19) 0.0263(8) Uani 1 1 d . . . . .
H2A H 0.966319 0.872341 0.883317 0.039 Uiso 1 1 calc R U . . .
H2B H 0.988261 0.904073 0.820819 0.039 Uiso 1 1 calc R U . . .
H2C H 1.011260 0.832008 0.845607 0.039 Uiso 1 1 calc R U . . .
C10 C 0.14241(17) 0.55533(15) 0.71399(18) 0.0188(7) Uani 1 1 d . . . . .
H10 H 0.117472 0.544813 0.745212 0.023 Uiso 1 1 calc R U . . .
C11 C 0.15725(17) 0.61863(15) 0.69733(17) 0.0172(7) Uani 1 1 d . . . . .
C12 C 0.19722(17) 0.61346(14) 0.64988(17) 0.0166(7) Uani 1 1 d . . . . .
C13 C 0.20577(17) 0.54615(14) 0.63775(17) 0.0166(7) Uani 1 1 d . . . . .
C14 C 0.17009(17) 0.51003(15) 0.67737(18) 0.0183(7) Uani 1 1 d . . . . .
C15 C 0.32970(17) 0.50203(15) 0.81591(18) 0.0183(7) Uani 1 1 d . . . . .
C16 C 0.29949(17) 0.54147(15) 0.85806(17) 0.0170(7) Uani 1 1 d . . . . .
C17 C 0.31693(17) 0.60733(14) 0.84940(17) 0.0162(7) Uani 1 1 d . . . . .
C18 C 0.35754(17) 0.60907(15) 0.80162(17) 0.0178(7) Uani 1 1 d . . . . .
C19 C 0.36304(17) 0.54441(15) 0.78153(17) 0.0176(7) Uani 1 1 d . . . . .
H19A H 0.385990 0.531393 0.749367 0.021 Uiso 1 1 calc R U . . .
C20 C 0.86967(17) 0.69746(14) 0.76863(17) 0.0161(7) Uani 1 1 d . . . . .
H20 H 0.887678 0.690870 0.730898 0.019 Uiso 1 1 calc R U . . .
C21 C 0.84949(17) 0.64774(15) 0.80700(17) 0.0172(7) Uani 1 1 d . . . . .
C22 C 0.82418(17) 0.67861(15) 0.85856(17) 0.0162(7) Uani 1 1 d . . . . .
C23 C 0.83065(17) 0.74713(15) 0.85217(17) 0.0157(7) Uani 1 1 d . . . . .
C24 C 0.85882(17) 0.75842(15) 0.79524(17) 0.0167(7) Uani 1 1 d . . . . .
C25 C 0.66120(16) 0.75741(14) 0.71194(17) 0.0155(7) Uani 1 1 d . . . . .
C26 C 0.68926(17) 0.75142(15) 0.65415(17) 0.0167(7) Uani 1 1 d . . . . .
C27 C 0.69789(17) 0.68421(14) 0.64303(17) 0.0159(7) Uani 1 1 d . . . . .
C28 C 0.67334(17) 0.64822(15) 0.69229(17) 0.0169(7) Uani 1 1 d . . . . .
C29 C 0.65167(16) 0.69398(14) 0.73392(17) 0.0163(7) Uani 1 1 d . . . . .
H29 H 0.633564 0.683792 0.770810 0.020 Uiso 1 1 calc R U . . .
C120 C 0.0868(2) 0.68600(18) 0.7952(2) 0.0332(9) Uani 1 1 d . . . . .
H12A H 0.064956 0.645317 0.800598 0.050 Uiso 1 1 calc R U . . .
H12B H 0.053990 0.721009 0.795386 0.050 Uiso 1 1 calc R U . . .
H12C H 0.134099 0.691462 0.836040 0.050 Uiso 1 1 calc R U . . .
C121 C 0.01038(19) 0.67644(19) 0.6308(2) 0.0338(9) Uani 1 1 d . . . . .
H12D H 0.017518 0.672280 0.584542 0.051 Uiso 1 1 calc R U . . .
H12E H -0.020333 0.713742 0.628464 0.051 Uiso 1 1 calc R U . . .
H12F H -0.013710 0.638045 0.639070 0.051 Uiso 1 1 calc R U . . .
C130 C 0.2619(2) 0.75131(15) 0.6480(2) 0.0303(9) Uani 1 1 d . . . . .
H13A H 0.226791 0.774938 0.662542 0.046 Uiso 1 1 calc R U . . .
H13B H 0.278518 0.778409 0.616921 0.046 Uiso 1 1 calc R U . . .
H13C H 0.304019 0.738792 0.691781 0.046 Uiso 1 1 calc R U . . .
C131 C 0.12934(19) 0.70383(17) 0.52212(19) 0.0282(9) Uani 1 1 d . . . . .
H13D H 0.102821 0.665967 0.496369 0.042 Uiso 1 1 calc R U . . .
H13E H 0.139872 0.731626 0.487445 0.042 Uiso 1 1 calc R U . . .
H13F H 0.099237 0.726946 0.543603 0.042 Uiso 1 1 calc R U . . .
C140 C 0.33701(19) 0.52213(17) 0.58366(19) 0.0277(8) Uani 1 1 d . . . . .
H14A H 0.346300 0.568095 0.584834 0.042 Uiso 1 1 calc R U . . .
H14B H 0.346453 0.502836 0.542901 0.042 Uiso 1 1 calc R U . . .
H14C H 0.369454 0.502882 0.629886 0.042 Uiso 1 1 calc R U . . .
C141 C 0.1764(2) 0.52938(18) 0.47641(19) 0.0313(9) Uani 1 1 d . . . . .
H14D H 0.125932 0.519190 0.470146 0.047 Uiso 1 1 calc R U . . .
H14E H 0.189706 0.505110 0.440880 0.047 Uiso 1 1 calc R U . . .
H14F H 0.180401 0.575106 0.468414 0.047 Uiso 1 1 calc R U . . .
C150 C 0.1091(2) 0.40342(17) 0.7431(2) 0.0367(10) Uani 1 1 d . . . . .
H15A H 0.146914 0.412062 0.791518 0.055 Uiso 1 1 calc R U . . .
H15B H 0.095922 0.358142 0.739407 0.055 Uiso 1 1 calc R U . . .
H15C H 0.065633 0.429308 0.736231 0.055 Uiso 1 1 calc R U . . .
C151 C 0.0708(2) 0.4098(2) 0.5794(2) 0.0457(11) Uani 1 1 d . . . . .
H15D H 0.028805 0.437272 0.573767 0.069 Uiso 1 1 calc R U . . .
H15E H 0.055539 0.365061 0.575338 0.069 Uiso 1 1 calc R U . . .
H15F H 0.089148 0.419779 0.540979 0.069 Uiso 1 1 calc R U . . .
C160 C 0.3773(2) 0.39250(16) 0.7435(2) 0.0314(9) Uani 1 1 d . . . . .
H16A H 0.339917 0.403872 0.695730 0.047 Uiso 1 1 calc R U . . .
H16B H 0.386696 0.346550 0.745063 0.047 Uiso 1 1 calc R U . . .
H16C H 0.422621 0.415772 0.751070 0.047 Uiso 1 1 calc R U . . .
C161 C 0.4150(2) 0.39274(18) 0.9080(2) 0.0408(11) Uani 1 1 d . . . . .
H16D H 0.459015 0.418572 0.917168 0.061 Uiso 1 1 calc R U . . .
H16E H 0.427408 0.347469 0.908350 0.061 Uiso 1 1 calc R U . . .
H16F H 0.396086 0.400958 0.946430 0.061 Uiso 1 1 calc R U . . .
C170 C 0.16552(19) 0.53171(17) 0.9103(2) 0.0284(9) Uani 1 1 d . . . . .
H17A H 0.162730 0.578350 0.910680 0.043 Uiso 1 1 calc R U . . .
H17B H 0.153430 0.514337 0.950390 0.043 Uiso 1 1 calc R U . . .
H17C H 0.130656 0.515449 0.863444 0.043 Uiso 1 1 calc R U . . .
C171 C 0.3246(2) 0.52269(18) 1.01836(18) 0.0306(9) Uani 1 1 d . . . . .
H17D H 0.374019 0.508944 1.024301 0.046 Uiso 1 1 calc R U . . .
H17E H 0.308708 0.498953 1.052433 0.046 Uiso 1 1 calc R U . . .
H17F H 0.325097 0.568410 1.028757 0.046 Uiso 1 1 calc R U . . .
C180 C 0.2739(2) 0.75161(15) 0.8558(2) 0.0298(9) Uani 1 1 d . . . . .
H18A H 0.314588 0.771279 0.846626 0.045 Uiso 1 1 calc R U . . .
H18B H 0.257615 0.780364 0.885757 0.045 Uiso 1 1 calc R U . . .
H18C H 0.233167 0.743605 0.809099 0.045 Uiso 1 1 calc R U . . .
C181 C 0.39333(19) 0.68918(18) 0.98339(19) 0.0312(9) Uani 1 1 d . . . . .
H18D H 0.412117 0.648705 1.008262 0.047 Uiso 1 1 calc R U . . .
H18E H 0.385623 0.718998 1.017995 0.047 Uiso 1 1 calc R U . . .
H18F H 0.428841 0.707280 0.965058 0.047 Uiso 1 1 calc R U . . .
C190 C 0.4381(2) 0.66358(18) 0.7074(2) 0.0332(9) Uani 1 1 d . . . . .
H19B H 0.454922 0.620508 0.702534 0.050 Uiso 1 1 calc R U . . .
H19C H 0.475246 0.694689 0.707759 0.050 Uiso 1 1 calc R U . . .
H19D H 0.392080 0.672399 0.666037 0.050 Uiso 1 1 calc R U . . .
C191 C 0.51078(19) 0.65156(19) 0.8723(2) 0.0341(9) Uani 1 1 d . . . . .
H19E H 0.502685 0.651568 0.918235 0.051 Uiso 1 1 calc R U . . .
H19F H 0.547222 0.684087 0.874543 0.051 Uiso 1 1 calc R U . . .
H19G H 0.528621 0.609567 0.864849 0.051 Uiso 1 1 calc R U . . .
C220 C 0.8997(2) 0.54559(18) 0.7247(2) 0.0365(10) Uani 1 1 d . . . . .
H22A H 0.858407 0.555489 0.678953 0.055 Uiso 1 1 calc R U . . .
H22B H 0.912959 0.500574 0.724736 0.055 Uiso 1 1 calc R U . . .
H22C H 0.941700 0.572352 0.728659 0.055 Uiso 1 1 calc R U . . .
C221 C 0.95230(19) 0.54323(17) 0.89019(19) 0.0304(9) Uani 1 1 d . . . . .
H22D H 0.992139 0.573294 0.896014 0.046 Uiso 1 1 calc R U . . .
H22E H 0.969227 0.499650 0.887935 0.046 Uiso 1 1 calc R U . . .
H22F H 0.937363 0.547122 0.931989 0.046 Uiso 1 1 calc R U . . .
C230 C 0.70708(18) 0.65259(16) 0.93052(19) 0.0246(8) Uani 1 1 d . . . . .
H23A H 0.704979 0.635388 0.975822 0.037 Uiso 1 1 calc R U . . .
H23B H 0.667834 0.633695 0.888258 0.037 Uiso 1 1 calc R U . . .
H23C H 0.700871 0.698976 0.929625 0.037 Uiso 1 1 calc R U . . .
C231 C 0.86921(19) 0.64036(18) 1.02040(18) 0.0310(9) Uani 1 1 d . . . . .
H23D H 0.869287 0.683922 1.038384 0.047 Uiso 1 1 calc R U . . .
H23E H 0.917280 0.630766 1.019095 0.047 Uiso 1 1 calc R U . . .
H23F H 0.858835 0.610260 1.053172 0.047 Uiso 1 1 calc R U . . .
C240 C 0.80815(19) 0.88845(15) 0.90115(19) 0.0257(8) Uani 1 1 d . . . . .
H24A H 0.844062 0.907169 0.883763 0.038 Uiso 1 1 calc R U . . .
H24B H 0.808783 0.911853 0.944346 0.038 Uiso 1 1 calc R U . . .
H24C H 0.759157 0.891103 0.862338 0.038 Uiso 1 1 calc R U . . .
C241 C 0.92563(19) 0.80151(17) 0.99992(18) 0.0276(8) Uani 1 1 d . . . . .
H24D H 0.959916 0.824093 0.983274 0.041 Uiso 1 1 calc R U . . .
H24E H 0.941594 0.757187 1.011369 0.041 Uiso 1 1 calc R U . . .
H24F H 0.924495 0.822372 1.043890 0.041 Uiso 1 1 calc R U . . .
C250 C 0.61489(19) 0.81549(16) 0.83021(19) 0.0269(8) Uani 1 1 d . . . . .
H25A H 0.578426 0.781744 0.822821 0.040 Uiso 1 1 calc R U . . .
H25B H 0.597923 0.854689 0.845739 0.040 Uiso 1 1 calc R U . . .
H25C H 0.661610 0.802271 0.868067 0.040 Uiso 1 1 calc R U . . .
C251 C 0.53745(19) 0.85334(18) 0.6724(2) 0.0339(9) Uani 1 1 d . . . . .
H25D H 0.543863 0.866114 0.627511 0.051 Uiso 1 1 calc R U . . .
H25E H 0.517167 0.889095 0.690575 0.051 Uiso 1 1 calc R U . . .
H25F H 0.503798 0.817003 0.661996 0.051 Uiso 1 1 calc R U . . .
C260 C 0.7047(2) 0.89688(16) 0.61121(19) 0.0292(9) Uani 1 1 d . . . . .
H26A H 0.671439 0.911050 0.634450 0.044 Uiso 1 1 calc R U . . .
H26B H 0.697222 0.923126 0.567882 0.044 Uiso 1 1 calc R U . . .
H26C H 0.755519 0.901196 0.646001 0.044 Uiso 1 1 calc R U . . .
C261 C 0.59188(18) 0.80932(17) 0.50930(19) 0.0272(8) Uani 1 1 d . . . . .
H26D H 0.575820 0.764898 0.499114 0.041 Uiso 1 1 calc R U . . .
H26E H 0.593069 0.829021 0.464764 0.041 Uiso 1 1 calc R U . . .
H26F H 0.557619 0.832717 0.525276 0.041 Uiso 1 1 calc R U . . .
C270 C 0.81390(18) 0.66554(17) 0.56803(19) 0.0274(8) Uani 1 1 d . . . . .
H27A H 0.815893 0.711718 0.561439 0.041 Uiso 1 1 calc R U . . .
H27B H 0.819928 0.643468 0.526941 0.041 Uiso 1 1 calc R U . . .
H27C H 0.853329 0.652857 0.613953 0.041 Uiso 1 1 calc R U . . .
C271 C 0.65209(19) 0.65549(18) 0.47798(19) 0.0315(9) Uani 1 1 d . . . . .
H27D H 0.603800 0.646186 0.478907 0.047 Uiso 1 1 calc R U . . .
H27E H 0.661473 0.626676 0.443468 0.047 Uiso 1 1 calc R U . . .
H27F H 0.653248 0.699723 0.462463 0.047 Uiso 1 1 calc R U . . .
C280 C 0.6277(2) 0.53852(16) 0.7691(2) 0.0304(9) Uani 1 1 d . . . . .
H28A H 0.671718 0.542485 0.814000 0.046 Uiso 1 1 calc R U . . .
H28B H 0.610309 0.494334 0.763538 0.046 Uiso 1 1 calc R U . . .
H28C H 0.589390 0.566795 0.771999 0.046 Uiso 1 1 calc R U . . .
C281 C 0.56750(19) 0.54861(17) 0.60334(19) 0.0303(9) Uani 1 1 d . . . . .
H28D H 0.528482 0.577784 0.602689 0.045 Uiso 1 1 calc R U . . .
H28E H 0.550578 0.504494 0.601599 0.045 Uiso 1 1 calc R U . . .
H28F H 0.580134 0.556951 0.560737 0.045 Uiso 1 1 calc R U . . .

loop_
_atom_site_aniso_label
_atom_site_aniso_U_11
_atom_site_aniso_U_22
_atom_site_aniso_U_33
_atom_site_aniso_U_23
_atom_site_aniso_U_13
_atom_site_aniso_U_12
Fe1 0.0176(2) 0.0101(2) 0.0133(2) 0.00003(19) 0.00645(19) 0.00029(18)
Fe2 0.0176(2) 0.0110(2) 0.0128(2) -0.00040(19) 0.00536(19) -0.00003(19)
Si1 0.0236(5) 0.0185(5) 0.0165(5) -0.0045(4) 0.0091(4) -0.0030(4)
Si2 0.0206(5) 0.0148(4) 0.0182(5) -0.0003(4) 0.0085(4) -0.0015(4)
Si12 0.0263(5) 0.0200(5) 0.0216(5) 0.0011(4) 0.0095(4) 0.0082(4)
Si13 0.0292(5) 0.0151(5) 0.0175(5) 0.0027(4) 0.0109(4) 0.0021(4)
Si14 0.0297(5) 0.0173(5) 0.0187(5) -0.0043(4) 0.0115(4) 0.0010(4)
Si15 0.0316(6) 0.0160(5) 0.0338(6) -0.0069(4) 0.0149(5) -0.0064(4)
Si16 0.0322(6) 0.0127(5) 0.0297(6) 0.0053(4) 0.0156(5) 0.0044(4)
Si17 0.0301(5) 0.0178(5) 0.0204(5) 0.0043(4) 0.0138(4) 0.0004(4)
Si18 0.0257(5) 0.0159(5) 0.0169(5) -0.0027(4) 0.0085(4) 0.0001(4)
Si19 0.0252(5) 0.0207(5) 0.0235(6) -0.0001(4) 0.0102(4) -0.0058(4)
Si22 0.0244(5) 0.0139(5) 0.0220(5) -0.0007(4) 0.0050(4) 0.0016(4)
Si23 0.0226(5) 0.0172(5) 0.0174(5) 0.0036(4) 0.0063(4) -0.0010(4)
Si24 0.0234(5) 0.0142(4) 0.0185(5) -0.0003(4) 0.0081(4) 0.0026(4)
Si25 0.0236(5) 0.0189(5) 0.0173(5) 0.0037(4) 0.0087(4) 0.0015(4)
Si26 0.0224(5) 0.0196(5) 0.0163(5) -0.0050(4) 0.0060(4) 0.0004(4)
Si27 0.0231(5) 0.0125(4) 0.0219(5) -0.0017(4) 0.0053(4) -0.0012(4)
C1 0.0267(19) 0.0248(19) 0.025(2) -0.0022(16) 0.0116(16) -0.0057(16)
C2 0.0260(19) 0.0275(19) 0.025(2) -0.0020(16) 0.0097(16) -0.0060(16)
C10 0.0181(17) 0.0197(17) 0.0178(18) -0.0009(15) 0.0060(14) 0.0010(14)
C11 0.0160(16) 0.0192(17) 0.0153(18) -0.0009(14) 0.0048(14) 0.0003(14)
C12 0.0182(17) 0.0150(16) 0.0152(17) 0.0004(14) 0.0049(14) 0.0013(13)
C13 0.0210(17) 0.0143(16) 0.0140(18) 0.0000(14) 0.0060(14) 0.0004(14)
C14 0.0184(17) 0.0161(16) 0.0179(18) 0.0002(14) 0.0043(14) -0.0011(14)
C15 0.0214(17) 0.0157(16) 0.0184(18) 0.0032(14) 0.0081(15) 0.0014(14)
C16 0.0188(17) 0.0161(16) 0.0152(18) 0.0033(14) 0.0054(14) 0.0010(14)
C17 0.0180(17) 0.0147(16) 0.0143(17) 0.0025(14) 0.0043(14) 0.0009(13)
C18 0.0193(17) 0.0181(17) 0.0127(17) 0.0014(14) 0.0025(14) 0.0016(14)
C19 0.0191(17) 0.0168(16) 0.0177(18) -0.0004(14) 0.0077(14) 0.0032(14)
C20 0.0178(16) 0.0150(16) 0.0149(17) -0.0015(14) 0.0056(14) 0.0014(13)
C21 0.0167(16) 0.0149(16) 0.0171(18) 0.0012(14) 0.0035(14) 0.0022(13)
C22 0.0187(17) 0.0162(16) 0.0101(17) -0.0021(13) 0.0014(13) -0.0007(14)
C23 0.0157(16) 0.0166(16) 0.0124(17) -0.0021(14) 0.0027(13) -0.0012(13)
C24 0.0184(17) 0.0175(16) 0.0139(17) -0.0021(14) 0.0058(14) -0.0016(14)
C25 0.0162(16) 0.0116(15) 0.0166(18) 0.0001(14) 0.0039(14) 0.0016(13)
C26 0.0182(17) 0.0156(16) 0.0147(17) -0.0010(14) 0.0045(14) 0.0003(14)
C27 0.0179(16) 0.0156(16) 0.0121(17) -0.0046(14) 0.0033(13) 0.0011(13)
C28 0.0169(16) 0.0164(16) 0.0151(18) -0.0015(14) 0.0036(14) -0.0001(14)
C29 0.0171(16) 0.0148(16) 0.0167(18) 0.0001(14) 0.0061(14) 0.0000(13)
C120 0.032(2) 0.040(2) 0.029(2) 0.0001(18) 0.0133(18) 0.0136(18)
C121 0.029(2) 0.044(2) 0.029(2) 0.0020(19) 0.0124(18) 0.0128(18)
C130 0.042(2) 0.0154(17) 0.034(2) 0.0022(16) 0.0146(19) 0.0022(16)
C131 0.037(2) 0.0272(19) 0.020(2) 0.0062(16) 0.0103(17) 0.0068(17)
C140 0.035(2) 0.0264(19) 0.026(2) -0.0008(17) 0.0164(18) 0.0031(17)
C141 0.035(2) 0.039(2) 0.021(2) -0.0058(18) 0.0121(17) 0.0020(18)
C150 0.044(2) 0.025(2) 0.049(3) -0.0019(19) 0.027(2) -0.0103(18)
C151 0.046(3) 0.042(2) 0.046(3) -0.015(2) 0.014(2) -0.022(2)
C160 0.044(2) 0.0155(18) 0.043(2) 0.0019(17) 0.025(2) 0.0072(17)
C161 0.049(3) 0.032(2) 0.040(3) 0.012(2) 0.015(2) 0.017(2)
C170 0.034(2) 0.030(2) 0.028(2) 0.0013(17) 0.0184(18) -0.0028(17)
C171 0.041(2) 0.036(2) 0.019(2) 0.0066(17) 0.0158(17) 0.0054(18)
C180 0.043(2) 0.0157(17) 0.029(2) -0.0013(16) 0.0119(18) 0.0003(16)
C181 0.034(2) 0.036(2) 0.021(2) -0.0112(17) 0.0071(17) -0.0018(17)
C190 0.033(2) 0.040(2) 0.033(2) -0.0003(19) 0.0197(18) -0.0102(18)
C191 0.028(2) 0.042(2) 0.033(2) -0.0014(19) 0.0127(18) -0.0086(18)
C220 0.051(3) 0.027(2) 0.031(2) -0.0003(18) 0.014(2) 0.0147(19)
C221 0.035(2) 0.0235(19) 0.027(2) 0.0015(16) 0.0059(17) 0.0091(17)
C230 0.030(2) 0.0241(18) 0.023(2) 0.0039(16) 0.0143(16) -0.0004(16)
C231 0.032(2) 0.039(2) 0.017(2) 0.0085(17) 0.0036(16) -0.0006(18)
C240 0.029(2) 0.0213(18) 0.026(2) -0.0060(16) 0.0105(17) 0.0021(16)
C241 0.032(2) 0.029(2) 0.0178(19) -0.0032(16) 0.0057(16) -0.0046(17)
C250 0.031(2) 0.0260(19) 0.026(2) 0.0013(16) 0.0139(17) 0.0059(16)
C251 0.033(2) 0.041(2) 0.028(2) -0.0003(18) 0.0117(18) 0.0131(18)
C260 0.038(2) 0.0222(19) 0.025(2) 0.0091(16) 0.0098(17) 0.0016(17)
C261 0.028(2) 0.030(2) 0.023(2) 0.0044(17) 0.0084(16) 0.0038(16)
C270 0.030(2) 0.029(2) 0.025(2) -0.0039(17) 0.0120(17) 0.0011(16)
C271 0.032(2) 0.039(2) 0.021(2) -0.0087(17) 0.0077(17) 0.0040(18)
C280 0.038(2) 0.0191(18) 0.033(2) 0.0010(17) 0.0127(18) -0.0105(16)
C281 0.034(2) 0.0232(19) 0.028(2) -0.0013(17) 0.0053(17) -0.0044(17)

loop_
_atom_type_symbol
_atom_type_description
_atom_type_scat_dispersion_real
_atom_type_scat_dispersion_imag
_atom_type_scat_source
C C 0.0033 0.0016 'International Tables Vol C Tables 4.2.6.8 and 6.1.1.4'
H H 0.0000 0.0000 'International Tables Vol C Tables 4.2.6.8 and 6.1.1.4'
Fe Fe 0.3463 0.8444 'International Tables Vol C Tables 4.2.6.8 and 6.1.1.4'
Si Si 0.0817 0.0704 'International Tables Vol C Tables 4.2.6.8 and 6.1.1.4'

loop_
_geom_angle_atom_site_label_1
_geom_angle_atom_site_label_2
_geom_angle_atom_site_label_3
_geom_angle
_geom_angle_site_symmetry_1
_geom_angle_site_symmetry_3
_geom_angle_publ_flag
C10 Fe1 C11 40.18(12) . . ?
C10 Fe1 C12 67.64(13) . . ?
C10 Fe1 C13 67.86(13) . . ?
C10 Fe1 C14 40.15(12) . . ?
C10 Fe1 C15 123.40(13) . . ?
C10 Fe1 C16 107.29(13) . . ?
C10 Fe1 C17 122.41(13) . . ?
C10 Fe1 C18 158.22(12) . . ?
C11 Fe1 C18 123.88(13) . . ?
C12 Fe1 C11 40.41(12) . . ?
C12 Fe1 C14 68.53(12) . . ?
C12 Fe1 C15 154.64(13) . . ?
C12 Fe1 C17 127.96(13) . . ?
C12 Fe1 C18 110.12(12) . . ?
C13 Fe1 C11 68.44(12) . . ?
C13 Fe1 C12 40.98(12) . . ?
C13 Fe1 C14 40.82(12) . . ?
C13 Fe1 C15 117.84(12) . . ?
C13 Fe1 C16 152.91(13) . . ?
C13 Fe1 C17 164.05(12) . . ?
C13 Fe1 C18 125.73(13) . . ?
C14 Fe1 C11 68.17(12) . . ?
C14 Fe1 C18 161.13(13) . . ?
C15 Fe1 C11 161.35(13) . . ?
C15 Fe1 C14 104.37(13) . . ?
C15 Fe1 C17 68.49(12) . . ?
C15 Fe1 C18 68.39(12) . . ?
C16 Fe1 C11 126.11(13) . . ?
C16 Fe1 C12 164.06(12) . . ?
C16 Fe1 C14 118.10(12) . . ?
C16 Fe1 C15 40.91(12) . . ?
C16 Fe1 C17 40.79(12) . . ?
C16 Fe1 C18 68.59(12) . . ?
C17 Fe1 C11 110.58(12) . . ?
C17 Fe1 C14 154.81(13) . . ?
C17 Fe1 C18 40.58(12) . . ?
C19 Fe1 C10 159.92(13) . . ?
C19 Fe1 C11 158.02(13) . . ?
C19 Fe1 C12 122.11(13) . . ?
C19 Fe1 C13 107.01(13) . . ?
C19 Fe1 C14 123.35(12) . . ?
C19 Fe1 C15 40.24(12) . . ?
C19 Fe1 C16 67.90(13) . . ?
C19 Fe1 C17 67.58(12) . . ?
C19 Fe1 C18 40.19(12) . . ?
C20 Fe2 C21 40.30(12) . . ?
C20 Fe2 C22 67.55(13) . . ?
C20 Fe2 C23 67.53(12) . . ?
C20 Fe2 C24 40.30(12) . . ?
C20 Fe2 C25 152.25(12) . . ?
C20 Fe2 C26 119.03(13) . . ?
C20 Fe2 C27 108.44(12) . . ?
C20 Fe2 C28 128.10(12) . . ?
C20 Fe2 C29 166.05(12) . . ?
C21 Fe2 C23 68.05(12) . . ?
C21 Fe2 C26 150.50(13) . . ?
C22 Fe2 C21 40.42(12) . . ?
C22 Fe2 C23 40.46(11) . . ?
C22 Fe2 C26 168.61(12) . . ?
C23 Fe2 C26 131.08(12) . . ?
C24 Fe2 C21 68.26(12) . . ?
C24 Fe2 C22 68.13(12) . . ?
C24 Fe2 C23 40.46(12) . . ?
C24 Fe2 C25 119.38(13) . . ?
C24 Fe2 C26 110.19(12) . . ?
C25 Fe2 C21 166.79(13) . . ?
C25 Fe2 C22 129.71(13) . . ?
C25 Fe2 C23 109.98(12) . . ?
C25 Fe2 C26 40.38(12) . . ?
C27 Fe2 C21 116.46(12) . . ?
C27 Fe2 C22 149.43(12) . . ?
C27 Fe2 C23 168.47(13) . . ?
C27 Fe2 C24 129.61(13) . . ?
C27 Fe2 C25 68.18(12) . . ?
C27 Fe2 C26 40.30(11) . . ?
C27 Fe2 C28 40.75(12) . . ?
C28 Fe2 C21 106.41(12) . . ?
C28 Fe2 C22 116.21(12) . . ?
C28 Fe2 C23 150.24(13) . . ?
C28 Fe2 C24 166.85(13) . . ?
C28 Fe2 C25 68.43(12) . . ?
C28 Fe2 C26 68.11(12) . . ?
C29 Fe2 C21 128.08(12) . . ?
C29 Fe2 C22 108.44(13) . . ?
C29 Fe2 C23 118.80(13) . . ?
C29 Fe2 C24 152.24(12) . . ?
C29 Fe2 C25 40.36(12) . . ?
C29 Fe2 C26 67.44(12) . . ?
C29 Fe2 C27 67.74(13) . . ?
C29 Fe2 C28 40.34(12) . . ?
C23 Si1 H1 107.6 . . ?
C23 Si1 C240 118.20(15) . . ?
C23 Si1 C241 108.18(15) . . ?
C240 Si1 H1 107.6 . . ?
C240 Si1 C241 107.28(16) . . ?
C241 Si1 H1 107.6 . . ?
C1 Si2 H2 109.3 . . ?
C1 Si2 C2 107.51(16) . . ?
C1 Si2 C24 111.31(15) . . ?
C2 Si2 H2 109.3 . . ?
C2 Si2 C24 109.96(15) . . ?
C24 Si2 H2 109.3 . . ?
C11 Si12 H12 109.8 . . ?
C120 Si12 H12 109.8 . . ?
C120 Si12 C11 113.81(16) . . ?
C120 Si12 C121 108.70(17) . . ?
C121 Si12 H12 109.8 . . ?
C121 Si12 C11 104.80(16) . . ?
C12 Si13 H13 107.8 . . ?
C130 Si13 H13 107.8 . . ?
C130 Si13 C12 116.71(16) . . ?
C130 Si13 C131 108.01(16) . . ?
C131 Si13 H13 107.8 . . ?
C131 Si13 C12 108.54(15) . . ?
C13 Si14 H14 106.3 . . ?
C140 Si14 H14 106.3 . . ?
C140 Si14 C13 117.64(15) . . ?
C141 Si14 H14 106.3 . . ?
C141 Si14 C13 108.78(15) . . ?
C141 Si14 C140 110.94(17) . . ?
C14 Si15 H15 110.1 . . ?
C150 Si15 H15 110.1 . . ?
C150 Si15 C14 109.94(16) . . ?
C150 Si15 C151 108.66(19) . . ?
C151 Si15 H15 110.1 . . ?
C151 Si15 C14 107.97(17) . . ?
C15 Si16 H16 110.2 . . ?
C15 Si16 C160 108.96(15) . . ?
C160 Si16 H16 110.2 . . ?
C161 Si16 H16 110.2 . . ?
C161 Si16 C15 107.83(16) . . ?
C161 Si16 C160 109.50(18) . . ?
C16 Si17 H17 106.6 . . ?
C170 Si17 H17 106.6 . . ?
C170 Si17 C16 117.48(15) . . ?
C170 Si17 C171 110.20(17) . . ?
C171 Si17 H17 106.6 . . ?
C171 Si17 C16 108.74(16) . . ?
C17 Si18 H18 107.9 . . ?
C180 Si18 H18 107.9 . . ?
C180 Si18 C17 115.96(16) . . ?
C180 Si18 C181 108.27(17) . . ?
C181 Si18 H18 107.9 . . ?
C181 Si18 C17 108.61(15) . . ?
C18 Si19 H19 110.2 . . ?
C18 Si19 C190 112.77(16) . . ?
C18 Si19 C191 104.79(16) . . ?
C190 Si19 H19 110.2 . . ?
C190 Si19 C191 108.68(17) . . ?
C191 Si19 H19 110.2 . . ?
C21 Si22 H22 110.0 . . ?
C220 Si22 H22 110.0 . . ?
C220 Si22 C21 110.60(16) . . ?
C221 Si22 H22 110.0 . . ?
C221 Si22 C21 107.53(15) . . ?
C221 Si22 C220 108.70(17) . . ?
C22 Si23 H23 106.7 . . ?
C230 Si23 H23 106.7 . . ?
C230 Si23 C22 116.97(15) . . ?
C230 Si23 C231 108.43(17) . . ?
C231 Si23 H23 106.7 . . ?
C231 Si23 C22 110.76(15) . . ?
C25 Si24 H24 109.5 . . ?
C250 Si24 H24 109.5 . . ?
C250 Si24 C25 111.14(15) . . ?
C250 Si24 C251 108.04(17) . . ?
C251 Si24 H24 109.5 . . ?
C251 Si24 C25 109.05(16) . . ?
C26 Si25 H25 107.6 . . ?
C26 Si25 C261 108.01(15) . . ?
C260 Si25 H25 107.6 . . ?
C260 Si25 C26 118.81(15) . . ?
C260 Si25 C261 106.64(16) . . ?
C261 Si25 H25 107.6 . . ?
C27 Si26 H26 106.6 . . ?
C270 Si26 H26 106.6 . . ?
C270 Si26 C27 117.10(15) . . ?
C270 Si26 C271 108.01(17) . . ?
C271 Si26 H26 106.6 . . ?
C271 Si26 C27 111.29(15) . . ?
C28 Si27 H27 110.1 . . ?
C280 Si27 H27 110.1 . . ?
C280 Si27 C28 110.72(15) . . ?
C280 Si27 C281 109.17(17) . . ?
C281 Si27 H27 110.1 . . ?
C281 Si27 C28 106.70(15) . . ?
Si2 C1 H1A 109.5 . . ?
Si2 C1 H1B 109.5 . . ?
Si2 C1 H1C 109.5 . . ?
H1A C1 H1B 109.5 . . ?
H1A C1 H1C 109.5 . . ?
H1B C1 H1C 109.5 . . ?
Si2 C2 H2A 109.5 . . ?
Si2 C2 H2B 109.5 . . ?
Si2 C2 H2C 109.5 . . ?
H2A C2 H2B 109.5 . . ?
H2A C2 H2C 109.5 . . ?
H2B C2 H2C 109.5 . . ?
Fe1 C10 H10 124.6 . . ?
C11 C10 Fe1 71.19(18) . . ?
C11 C10 H10 124.7 . . ?
C14 C10 Fe1 71.10(18) . . ?
C14 C10 H10 124.7 . . ?
C14 C10 C11 110.6(3) . . ?
Si12 C11 Fe1 144.91(18) . . ?
C10 C11 Fe1 68.64(18) . . ?
C10 C11 Si12 120.1(2) . . ?
C10 C11 C12 107.0(3) . . ?
C12 C11 Fe1 69.41(17) . . ?
C12 C11 Si12 128.7(2) . . ?
Si13 C12 Fe1 136.18(17) . . ?
C11 C12 Fe1 70.18(18) . . ?
C11 C12 Si13 126.8(2) . . ?
C11 C12 C13 107.9(3) . . ?
C13 C12 Fe1 69.09(17) . . ?
C13 C12 Si13 124.0(2) . . ?
Si14 C13 Fe1 133.67(17) . . ?
C12 C13 Fe1 69.94(17) . . ?
C12 C13 Si14 128.9(2) . . ?
C14 C13 Fe1 70.30(18) . . ?
C14 C13 Si14 122.3(2) . . ?
C14 C13 C12 107.9(3) . . ?
Si15 C14 Fe1 136.19(17) . . ?
C10 C14 Fe1 68.75(18) . . ?
C10 C14 Si15 122.4(2) . . ?
C10 C14 C13 106.6(3) . . ?
C13 C14 Fe1 68.88(17) . . ?
C13 C14 Si15 130.0(2) . . ?
Si16 C15 Fe1 136.31(18) . . ?
C16 C15 Fe1 69.14(18) . . ?
C16 C15 Si16 130.4(2) . . ?
C19 C15 Fe1 68.67(18) . . ?
C19 C15 Si16 122.0(2) . . ?
C19 C15 C16 106.4(3) . . ?
Si17 C16 Fe1 133.04(17) . . ?
C15 C16 Fe1 69.95(18) . . ?
C15 C16 Si17 122.5(2) . . ?
C17 C16 Fe1 70.08(17) . . ?
C17 C16 Si17 128.9(2) . . ?
C17 C16 C15 107.9(3) . . ?
Si18 C17 Fe1 135.19(17) . . ?
C16 C17 Fe1 69.13(17) . . ?
C16 C17 Si18 124.4(2) . . ?
C16 C17 C18 108.4(3) . . ?
C18 C17 Fe1 70.39(18) . . ?
C18 C17 Si18 126.2(2) . . ?
Si19 C18 Fe1 145.28(18) . . ?
C17 C18 Fe1 69.04(17) . . ?
C17 C18 Si19 129.7(2) . . ?
C19 C18 Fe1 67.94(17) . . ?
C19 C18 Si19 120.0(2) . . ?
C19 C18 C17 106.0(3) . . ?
Fe1 C19 H19A 124.2 . . ?
C15 C19 Fe1 71.09(18) . . ?
C15 C19 C18 111.3(3) . . ?
C15 C19 H19A 124.4 . . ?
C18 C19 Fe1 71.87(18) . . ?
C18 C19 H19A 124.4 . . ?
Fe2 C20 H20 124.6 . . ?
C21 C20 Fe2 71.17(18) . . ?
C21 C20 H20 124.9 . . ?
C24 C20 Fe2 70.92(18) . . ?
C24 C20 H20 124.9 . . ?
C24 C20 C21 110.3(3) . . ?
Si22 C21 Fe2 136.86(17) . . ?
C20 C21 Fe2 68.53(17) . . ?
C20 C21 Si22 124.4(2) . . ?
C20 C21 C22 106.7(3) . . ?
C22 C21 Fe2 69.70(17) . . ?
C22 C21 Si22 127.6(2) . . ?
Si23 C22 Fe2 130.08(16) . . ?
C21 C22 Fe2 69.88(17) . . ?
C21 C22 Si23 122.7(2) . . ?
C21 C22 C23 108.4(3) . . ?
C23 C22 Fe2 70.33(17) . . ?
C23 C22 Si23 128.6(2) . . ?
Si1 C23 Fe2 142.29(17) . . ?
C22 C23 Fe2 69.21(17) . . ?
C22 C23 Si1 122.1(2) . . ?
C24 C23 Fe2 69.05(17) . . ?
C24 C23 Si1 127.4(2) . . ?
C24 C23 C22 107.5(3) . . ?
Si2 C24 Fe2 130.25(17) . . ?
C20 C24 Fe2 68.78(17) . . ?
C20 C24 Si2 124.6(2) . . ?
C20 C24 C23 107.1(3) . . ?
C23 C24 Fe2 70.49(17) . . ?
C23 C24 Si2 128.0(2) . . ?
Si24 C25 Fe2 133.39(17) . . ?
C26 C25 Fe2 70.55(17) . . ?
C26 C25 Si24 128.4(2) . . ?
C29 C25 Fe2 68.68(17) . . ?
C29 C25 Si24 123.9(2) . . ?
C29 C25 C26 106.9(3) . . ?
Si25 C26 Fe2 143.01(17) . . ?
C25 C26 Fe2 69.07(17) . . ?
C25 C26 Si25 127.8(2) . . ?
C27 C26 Fe2 68.83(17) . . ?
C27 C26 Si25 121.3(2) . . ?
C27 C26 C25 107.8(3) . . ?
Si26 C27 Fe2 130.91(16) . . ?
C26 C27 Fe2 70.87(17) . . ?
C26 C27 Si26 129.4(2) . . ?
C26 C27 C28 108.4(3) . . ?
C28 C27 Fe2 69.67(17) . . ?
C28 C27 Si26 121.8(2) . . ?
Si27 C28 Fe2 137.71(17) . . ?
C27 C28 Fe2 69.58(17) . . ?
C27 C28 Si27 128.5(2) . . ?
C29 C28 Fe2 68.92(17) . . ?
C29 C28 Si27 123.3(2) . . ?
C29 C28 C27 106.6(3) . . ?
Fe2 C29 H29 125.0 . . ?
C25 C29 Fe2 70.96(18) . . ?
C25 C29 H29 124.9 . . ?
C28 C29 Fe2 70.74(18) . . ?
C28 C29 C25 110.2(3) . . ?
C28 C29 H29 124.9 . . ?
Si12 C120 H12A 109.5 . . ?
Si12 C120 H12B 109.5 . . ?
Si12 C120 H12C 109.5 . . ?
H12A C120 H12B 109.5 . . ?
H12A C120 H12C 109.5 . . ?
H12B C120 H12C 109.5 . . ?
Si12 C121 H12D 109.5 . . ?
Si12 C121 H12E 109.5 . . ?
Si12 C121 H12F 109.5 . . ?
H12D C121 H12E 109.5 . . ?
H12D C121 H12F 109.5 . . ?
H12E C121 H12F 109.5 . . ?
Si13 C130 H13A 109.5 . . ?
Si13 C130 H13B 109.5 . . ?
Si13 C130 H13C 109.5 . . ?
H13A C130 H13B 109.5 . . ?
H13A C130 H13C 109.5 . . ?
H13B C130 H13C 109.5 . . ?
Si13 C131 H13D 109.5 . . ?
Si13 C131 H13E 109.5 . . ?
Si13 C131 H13F 109.5 . . ?
H13D C131 H13E 109.5 . . ?
H13D C131 H13F 109.5 . . ?
H13E C131 H13F 109.5 . . ?
Si14 C140 H14A 109.5 . . ?
Si14 C140 H14B 109.5 . . ?
Si14 C140 H14C 109.5 . . ?
H14A C140 H14B 109.5 . . ?
H14A C140 H14C 109.5 . . ?
H14B C140 H14C 109.5 . . ?
Si14 C141 H14D 109.5 . . ?
Si14 C141 H14E 109.5 . . ?
Si14 C141 H14F 109.5 . . ?
H14D C141 H14E 109.5 . . ?
H14D C141 H14F 109.5 . . ?
H14E C141 H14F 109.5 . . ?
Si15 C150 H15A 109.5 . . ?
Si15 C150 H15B 109.5 . . ?
Si15 C150 H15C 109.5 . . ?
H15A C150 H15B 109.5 . . ?
H15A C150 H15C 109.5 . . ?
H15B C150 H15C 109.5 . . ?
Si15 C151 H15D 109.5 . . ?
Si15 C151 H15E 109.5 . . ?
Si15 C151 H15F 109.5 . . ?
H15D C151 H15E 109.5 . . ?
H15D C151 H15F 109.5 . . ?
H15E C151 H15F 109.5 . . ?
Si16 C160 H16A 109.5 . . ?
Si16 C160 H16B 109.5 . . ?
Si16 C160 H16C 109.5 . . ?
H16A C160 H16B 109.5 . . ?
H16A C160 H16C 109.5 . . ?
H16B C160 H16C 109.5 . . ?
Si16 C161 H16D 109.5 . . ?
Si16 C161 H16E 109.5 . . ?
Si16 C161 H16F 109.5 . . ?
H16D C161 H16E 109.5 . . ?
H16D C161 H16F 109.5 . . ?
H16E C161 H16F 109.5 . . ?
Si17 C170 H17A 109.5 . . ?
Si17 C170 H17B 109.5 . . ?
Si17 C170 H17C 109.5 . . ?
H17A C170 H17B 109.5 . . ?
H17A C170 H17C 109.5 . . ?
H17B C170 H17C 109.5 . . ?
Si17 C171 H17D 109.5 . . ?
Si17 C171 H17E 109.5 . . ?
Si17 C171 H17F 109.5 . . ?
H17D C171 H17E 109.5 . . ?
H17D C171 H17F 109.5 . . ?
H17E C171 H17F 109.5 . . ?
Si18 C180 H18A 109.5 . . ?
Si18 C180 H18B 109.5 . . ?
Si18 C180 H18C 109.5 . . ?
H18A C180 H18B 109.5 . . ?
H18A C180 H18C 109.5 . . ?
H18B C180 H18C 109.5 . . ?
Si18 C181 H18D 109.5 . . ?
Si18 C181 H18E 109.5 . . ?
Si18 C181 H18F 109.5 . . ?
H18D C181 H18E 109.5 . . ?
H18D C181 H18F 109.5 . . ?
H18E C181 H18F 109.5 . . ?
Si19 C190 H19B 109.5 . . ?
Si19 C190 H19C 109.5 . . ?
Si19 C190 H19D 109.5 . . ?
H19B C190 H19C 109.5 . . ?
H19B C190 H19D 109.5 . . ?
H19C C190 H19D 109.5 . . ?
Si19 C191 H19E 109.5 . . ?
Si19 C191 H19F 109.5 . . ?
Si19 C191 H19G 109.5 . . ?
H19E C191 H19F 109.5 . . ?
H19E C191 H19G 109.5 . . ?
H19F C191 H19G 109.5 . . ?
Si22 C220 H22A 109.5 . . ?
Si22 C220 H22B 109.5 . . ?
Si22 C220 H22C 109.5 . . ?
H22A C220 H22B 109.5 . . ?
H22A C220 H22C 109.5 . . ?
H22B C220 H22C 109.5 . . ?
Si22 C221 H22D 109.5 . . ?
Si22 C221 H22E 109.5 . . ?
Si22 C221 H22F 109.5 . . ?
H22D C221 H22E 109.5 . . ?
H22D C221 H22F 109.5 . . ?
H22E C221 H22F 109.5 . . ?
Si23 C230 H23A 109.5 . . ?
Si23 C230 H23B 109.5 . . ?
Si23 C230 H23C 109.5 . . ?
H23A C230 H23B 109.5 . . ?
H23A C230 H23C 109.5 . . ?
H23B C230 H23C 109.5 . . ?
Si23 C231 H23D 109.5 . . ?
Si23 C231 H23E 109.5 . . ?
Si23 C231 H23F 109.5 . . ?
H23D C231 H23E 109.5 . . ?
H23D C231 H23F 109.5 . . ?
H23E C231 H23F 109.5 . . ?
Si1 C240 H24A 109.5 . . ?
Si1 C240 H24B 109.5 . . ?
Si1 C240 H24C 109.5 . . ?
H24A C240 H24B 109.5 . . ?
H24A C240 H24C 109.5 . . ?
H24B C240 H24C 109.5 . . ?
Si1 C241 H24D 109.5 . . ?
Si1 C241 H24E 109.5 . . ?
Si1 C241 H24F 109.5 . . ?
H24D C241 H24E 109.5 . . ?
H24D C241 H24F 109.5 . . ?
H24E C241 H24F 109.5 . . ?
Si24 C250 H25A 109.5 . . ?
Si24 C250 H25B 109.5 . . ?
Si24 C250 H25C 109.5 . . ?
H25A C250 H25B 109.5 . . ?
H25A C250 H25C 109.5 . . ?
H25B C250 H25C 109.5 . . ?
Si24 C251 H25D 109.5 . . ?
Si24 C251 H25E 109.5 . . ?
Si24 C251 H25F 109.5 . . ?
H25D C251 H25E 109.5 . . ?
H25D C251 H25F 109.5 . . ?
H25E C251 H25F 109.5 . . ?
Si25 C260 H26A 109.5 . . ?
Si25 C260 H26B 109.5 . . ?
Si25 C260 H26C 109.5 . . ?
H26A C260 H26B 109.5 . . ?
H26A C260 H26C 109.5 . . ?
H26B C260 H26C 109.5 . . ?
Si25 C261 H26D 109.5 . . ?
Si25 C261 H26E 109.5 . . ?
Si25 C261 H26F 109.5 . . ?
H26D C261 H26E 109.5 . . ?
H26D C261 H26F 109.5 . . ?
H26E C261 H26F 109.5 . . ?
Si26 C270 H27A 109.5 . . ?
Si26 C270 H27B 109.5 . . ?
Si26 C270 H27C 109.5 . . ?
H27A C270 H27B 109.5 . . ?
H27A C270 H27C 109.5 . . ?
H27B C270 H27C 109.5 . . ?
Si26 C271 H27D 109.5 . . ?
Si26 C271 H27E 109.5 . . ?
Si26 C271 H27F 109.5 . . ?
H27D C271 H27E 109.5 . . ?
H27D C271 H27F 109.5 . . ?
H27E C271 H27F 109.5 . . ?
Si27 C280 H28A 109.5 . . ?
Si27 C280 H28B 109.5 . . ?
Si27 C280 H28C 109.5 . . ?
H28A C280 H28B 109.5 . . ?
H28A C280 H28C 109.5 . . ?
H28B C280 H28C 109.5 . . ?
Si27 C281 H28D 109.5 . . ?
Si27 C281 H28E 109.5 . . ?
Si27 C281 H28F 109.5 . . ?
H28D C281 H28E 109.5 . . ?
H28D C281 H28F 109.5 . . ?
H28E C281 H28F 109.5 . . ?

loop_
_geom_bond_atom_site_label_1
_geom_bond_atom_site_label_2
_geom_bond_distance
_geom_bond_site_symmetry_2
_geom_bond_publ_flag
Fe1 C10 2.057(3) . ?
Fe1 C11 2.091(3) . ?
Fe1 C12 2.081(3) . ?
Fe1 C13 2.069(3) . ?
Fe1 C14 2.088(3) . ?
Fe1 C15 2.084(3) . ?
Fe1 C16 2.073(3) . ?
Fe1 C17 2.086(3) . ?
Fe1 C18 2.104(3) . ?
Fe1 C19 2.052(3) . ?
Fe2 C20 2.060(3) . ?
Fe2 C21 2.095(3) . ?
Fe2 C22 2.093(3) . ?
Fe2 C23 2.108(3) . ?
Fe2 C24 2.089(3) . ?
Fe2 C25 2.093(3) . ?
Fe2 C26 2.113(3) . ?
Fe2 C27 2.086(3) . ?
Fe2 C28 2.087(3) . ?
Fe2 C29 2.063(3) . ?
Si1 H1 1.0000 . ?
Si1 C23 1.865(3) . ?
Si1 C240 1.866(3) . ?
Si1 C241 1.871(3) . ?
Si2 H2 1.0000 . ?
Si2 C1 1.856(3) . ?
Si2 C2 1.861(3) . ?
Si2 C24 1.864(3) . ?
Si12 H12 1.0000 . ?
Si12 C11 1.863(3) . ?
Si12 C120 1.857(4) . ?
Si12 C121 1.859(4) . ?
Si13 H13 1.0000 . ?
Si13 C12 1.866(3) . ?
Si13 C130 1.854(3) . ?
Si13 C131 1.865(3) . ?
Si14 H14 1.0000 . ?
Si14 C13 1.869(3) . ?
Si14 C140 1.867(3) . ?
Si14 C141 1.862(4) . ?
Si15 H15 1.0000 . ?
Si15 C14 1.867(3) . ?
Si15 C150 1.863(4) . ?
Si15 C151 1.865(4) . ?
Si16 H16 1.0000 . ?
Si16 C15 1.865(3) . ?
Si16 C160 1.866(4) . ?
Si16 C161 1.860(4) . ?
Si17 H17 1.0000 . ?
Si17 C16 1.871(3) . ?
Si17 C170 1.862(3) . ?
Si17 C171 1.865(4) . ?
Si18 H18 1.0000 . ?
Si18 C17 1.868(3) . ?
Si18 C180 1.858(3) . ?
Si18 C181 1.862(3) . ?
Si19 H19 1.0000 . ?
Si19 C18 1.852(3) . ?
Si19 C190 1.859(4) . ?
Si19 C191 1.865(4) . ?
Si22 H22 1.0000 . ?
Si22 C21 1.873(3) . ?
Si22 C220 1.864(4) . ?
Si22 C221 1.863(3) . ?
Si23 H23 1.0000 . ?
Si23 C22 1.878(3) . ?
Si23 C230 1.861(3) . ?
Si23 C231 1.863(3) . ?
Si24 H24 1.0000 . ?
Si24 C25 1.861(3) . ?
Si24 C250 1.857(3) . ?
Si24 C251 1.858(3) . ?
Si25 H25 1.0000 . ?
Si25 C26 1.869(3) . ?
Si25 C260 1.863(3) . ?
Si25 C261 1.871(3) . ?
Si26 H26 1.0000 . ?
Si26 C27 1.880(3) . ?
Si26 C270 1.860(3) . ?
Si26 C271 1.864(3) . ?
Si27 H27 1.0000 . ?
Si27 C28 1.878(3) . ?
Si27 C280 1.857(4) . ?
Si27 C281 1.864(3) . ?
C1 H1A 0.9800 . ?
C1 H1B 0.9800 . ?
C1 H1C 0.9800 . ?
C2 H2A 0.9800 . ?
C2 H2B 0.9800 . ?
C2 H2C 0.9800 . ?
C10 H10 0.9500 . ?
C10 C11 1.425(4) . ?
C10 C14 1.423(4) . ?
C11 C12 1.441(4) . ?
C12 C13 1.453(4) . ?
C13 C14 1.450(4) . ?
C15 C16 1.453(4) . ?
C15 C19 1.423(4) . ?
C16 C17 1.449(4) . ?
C17 C18 1.453(4) . ?
C18 C19 1.429(4) . ?
C19 H19A 0.9500 . ?
C20 H20 0.9500 . ?
C20 C21 1.432(4) . ?
C20 C24 1.429(4) . ?
C21 C22 1.447(4) . ?
C22 C23 1.453(4) . ?
C23 C24 1.451(4) . ?
C25 C26 1.452(4) . ?
C25 C29 1.434(4) . ?
C26 C27 1.447(4) . ?
C27 C28 1.453(4) . ?
C28 C29 1.431(4) . ?
C29 H29 0.9500 . ?
C120 H12A 0.9800 . ?
C120 H12B 0.9800 . ?
C120 H12C 0.9800 . ?
C121 H12D 0.9800 . ?
C121 H12E 0.9800 . ?
C121 H12F 0.9800 . ?
C130 H13A 0.9800 . ?
C130 H13B 0.9800 . ?
C130 H13C 0.9800 . ?
C131 H13D 0.9800 . ?
C131 H13E 0.9800 . ?
C131 H13F 0.9800 . ?
C140 H14A 0.9800 . ?
C140 H14B 0.9800 . ?
C140 H14C 0.9800 . ?
C141 H14D 0.9800 . ?
C141 H14E 0.9800 . ?
C141 H14F 0.9800 . ?
C150 H15A 0.9800 . ?
C150 H15B 0.9800 . ?
C150 H15C 0.9800 . ?
C151 H15D 0.9800 . ?
C151 H15E 0.9800 . ?
C151 H15F 0.9800 . ?
C160 H16A 0.9800 . ?
C160 H16B 0.9800 . ?
C160 H16C 0.9800 . ?
C161 H16D 0.9800 . ?
C161 H16E 0.9800 . ?
C161 H16F 0.9800 . ?
C170 H17A 0.9800 . ?
C170 H17B 0.9800 . ?
C170 H17C 0.9800 . ?
C171 H17D 0.9800 . ?
C171 H17E 0.9800 . ?
C171 H17F 0.9800 . ?
C180 H18A 0.9800 . ?
C180 H18B 0.9800 . ?
C180 H18C 0.9800 . ?
C181 H18D 0.9800 . ?
C181 H18E 0.9800 . ?
C181 H18F 0.9800 . ?
C190 H19B 0.9800 . ?
C190 H19C 0.9800 . ?
C190 H19D 0.9800 . ?
C191 H19E 0.9800 . ?
C191 H19F 0.9800 . ?
C191 H19G 0.9800 . ?
C220 H22A 0.9800 . ?
C220 H22B 0.9800 . ?
C220 H22C 0.9800 . ?
C221 H22D 0.9800 . ?
C221 H22E 0.9800 . ?
C221 H22F 0.9800 . ?
C230 H23A 0.9800 . ?
C230 H23B 0.9800 . ?
C230 H23C 0.9800 . ?
C231 H23D 0.9800 . ?
C231 H23E 0.9800 . ?
C231 H23F 0.9800 . ?
C240 H24A 0.9800 . ?
C240 H24B 0.9800 . ?
C240 H24C 0.9800 . ?
C241 H24D 0.9800 . ?
C241 H24E 0.9800 . ?
C241 H24F 0.9800 . ?
C250 H25A 0.9800 . ?
C250 H25B 0.9800 . ?
C250 H25C 0.9800 . ?
C251 H25D 0.9800 . ?
C251 H25E 0.9800 . ?
C251 H25F 0.9800 . ?
C260 H26A 0.9800 . ?
C260 H26B 0.9800 . ?
C260 H26C 0.9800 . ?
C261 H26D 0.9800 . ?
C261 H26E 0.9800 . ?
C261 H26F 0.9800 . ?
C270 H27A 0.9800 . ?
C270 H27B 0.9800 . ?
C270 H27C 0.9800 . ?
C271 H27D 0.9800 . ?
C271 H27E 0.9800 . ?
C271 H27F 0.9800 . ?
C280 H28A 0.9800 . ?
C280 H28B 0.9800 . ?
C280 H28C 0.9800 . ?
C281 H28D 0.9800 . ?
C281 H28E 0.9800 . ?
C281 H28F 0.9800 . ?

loop_
_geom_torsion_atom_site_label_1
_geom_torsion_atom_site_label_2
_geom_torsion_atom_site_label_3
_geom_torsion_atom_site_label_4
_geom_torsion
_geom_torsion_site_symmetry_1
_geom_torsion_site_symmetry_2
_geom_torsion_site_symmetry_3
_geom_torsion_site_symmetry_4
_geom_torsion_publ_flag
Fe1 C10 C11 Si12 -142.1(2) . . . . ?
Fe1 C10 C11 C12 59.1(2) . . . . ?
Fe1 C10 C14 Si15 132.1(2) . . . . ?
Fe1 C10 C14 C13 -58.7(2) . . . . ?
Fe1 C11 C12 Si13 -133.5(3) . . . . ?
Fe1 C11 C12 C13 59.0(2) . . . . ?
Fe1 C12 C13 Si14 -130.5(3) . . . . ?
Fe1 C12 C13 C14 60.3(2) . . . . ?
Fe1 C13 C14 Si15 -133.3(3) . . . . ?
Fe1 C13 C14 C10 58.7(2) . . . . ?
Fe1 C15 C16 Si17 129.0(2) . . . . ?
Fe1 C15 C16 C17 -60.1(2) . . . . ?
Fe1 C15 C19 C18 60.9(2) . . . . ?
Fe1 C16 C17 Si18 131.2(2) . . . . ?
Fe1 C16 C17 C18 -59.7(2) . . . . ?
Fe1 C17 C18 Si19 145.7(3) . . . . ?
Fe1 C17 C18 C19 -58.1(2) . . . . ?
Fe1 C18 C19 C15 -60.4(2) . . . . ?
Fe2 C20 C21 Si22 132.9(2) . . . . ?
Fe2 C20 C21 C22 -59.5(2) . . . . ?
Fe2 C20 C24 Si2 -125.0(2) . . . . ?
Fe2 C20 C24 C23 60.4(2) . . . . ?
Fe2 C21 C22 Si23 125.4(2) . . . . ?
Fe2 C21 C22 C23 -60.0(2) . . . . ?
Fe2 C22 C23 Si1 139.5(2) . . . . ?
Fe2 C22 C23 C24 -58.6(2) . . . . ?
Fe2 C23 C24 Si2 126.4(3) . . . . ?
Fe2 C23 C24 C20 -59.3(2) . . . . ?
Fe2 C25 C26 Si25 -141.8(3) . . . . ?
Fe2 C25 C26 C27 58.1(2) . . . . ?
Fe2 C25 C29 C28 -60.1(2) . . . . ?
Fe2 C26 C27 Si26 -127.7(3) . . . . ?
Fe2 C26 C27 C28 59.8(2) . . . . ?
Fe2 C27 C28 Si27 -135.4(3) . . . . ?
Fe2 C27 C28 C29 59.3(2) . . . . ?
Fe2 C28 C29 C25 60.2(2) . . . . ?
Si1 C23 C24 Fe2 -140.7(3) . . . . ?
Si1 C23 C24 Si2 -14.3(4) . . . . ?
Si1 C23 C24 C20 160.0(2) . . . . ?
Si12 C11 C12 Fe1 145.0(3) . . . . ?
Si12 C11 C12 Si13 11.5(4) . . . . ?
Si12 C11 C12 C13 -156.0(2) . . . . ?
Si13 C12 C13 Fe1 132.4(2) . . . . ?
Si13 C12 C13 Si14 1.8(4) . . . . ?
Si13 C12 C13 C14 -167.3(2) . . . . ?
Si14 C13 C14 Fe1 129.9(2) . . . . ?
Si14 C13 C14 Si15 -3.4(4) . . . . ?
Si14 C13 C14 C10 -171.5(2) . . . . ?
Si16 C15 C16 Fe1 -133.8(3) . . . . ?
Si16 C15 C16 Si17 -4.8(4) . . . . ?
Si16 C15 C16 C17 166.2(2) . . . . ?
Si16 C15 C19 Fe1 132.2(2) . . . . ?
Si16 C15 C19 C18 -166.9(2) . . . . ?
Si17 C16 C17 Fe1 -129.8(3) . . . . ?
Si17 C16 C17 Si18 1.4(4) . . . . ?
Si17 C16 C17 C18 170.5(2) . . . . ?
Si18 C17 C18 Fe1 -132.3(2) . . . . ?
Si18 C17 C18 Si19 13.4(4) . . . . ?
Si18 C17 C18 C19 169.6(2) . . . . ?
Si19 C18 C19 Fe1 -142.2(2) . . . . ?
Si19 C18 C19 C15 157.4(2) . . . . ?
Si22 C21 C22 Fe2 -134.2(3) . . . . ?
Si22 C21 C22 Si23 -8.8(4) . . . . ?
Si22 C21 C22 C23 165.8(2) . . . . ?
Si23 C22 C23 Fe2 -126.1(3) . . . . ?
Si23 C22 C23 Si1 13.4(4) . . . . ?
Si23 C22 C23 C24 175.3(2) . . . . ?
Si24 C25 C26 Fe2 130.5(3) . . . . ?
Si24 C25 C26 Si25 -11.2(4) . . . . ?
Si24 C25 C26 C27 -171.4(2) . . . . ?
Si24 C25 C29 Fe2 -128.8(2) . . . . ?
Si24 C25 C29 C28 171.2(2) . . . . ?
Si25 C26 C27 Fe2 140.1(2) . . . . ?
Si25 C26 C27 Si26 12.3(4) . . . . ?
Si25 C26 C27 C28 -160.1(2) . . . . ?
Si26 C27 C28 Fe2 126.3(2) . . . . ?
Si26 C27 C28 Si27 -9.1(4) . . . . ?
Si26 C27 C28 C29 -174.4(2) . . . . ?
Si27 C28 C29 Fe2 134.0(2) . . . . ?
Si27 C28 C29 C25 -165.8(2) . . . . ?
C1 Si2 C24 Fe2 -72.2(2) . . . . ?
C1 Si2 C24 C20 18.3(3) . . . . ?
C1 Si2 C24 C23 -168.3(3) . . . . ?
C2 Si2 C24 Fe2 168.8(2) . . . . ?
C2 Si2 C24 C20 -100.8(3) . . . . ?
C2 Si2 C24 C23 72.6(3) . . . . ?
C10 C11 C12 Fe1 -58.6(2) . . . . ?
C10 C11 C12 Si13 167.9(2) . . . . ?
C10 C11 C12 C13 0.4(3) . . . . ?
C11 C10 C14 Fe1 60.5(2) . . . . ?
C11 C10 C14 Si15 -167.4(2) . . . . ?
C11 C10 C14 C13 1.7(4) . . . . ?
C11 C12 C13 Fe1 -59.7(2) . . . . ?
C11 C12 C13 Si14 169.8(2) . . . . ?
C11 C12 C13 C14 0.6(3) . . . . ?
C12 C13 C14 Fe1 -60.1(2) . . . . ?
C12 C13 C14 Si15 166.6(2) . . . . ?
C12 C13 C14 C10 -1.4(3) . . . . ?
C14 C10 C11 Fe1 -60.4(2) . . . . ?
C14 C10 C11 Si12 157.5(2) . . . . ?
C14 C10 C11 C12 -1.3(4) . . . . ?
C15 C16 C17 Fe1 60.0(2) . . . . ?
C15 C16 C17 Si18 -168.8(2) . . . . ?
C15 C16 C17 C18 0.3(3) . . . . ?
C16 C15 C19 Fe1 -59.1(2) . . . . ?
C16 C15 C19 C18 1.8(4) . . . . ?
C16 C17 C18 Fe1 58.9(2) . . . . ?
C16 C17 C18 Si19 -155.4(2) . . . . ?
C16 C17 C18 C19 0.8(3) . . . . ?
C17 C18 C19 Fe1 58.8(2) . . . . ?
C17 C18 C19 C15 -1.6(4) . . . . ?
C19 C15 C16 Fe1 58.8(2) . . . . ?
C19 C15 C16 Si17 -172.3(2) . . . . ?
C19 C15 C16 C17 -1.3(4) . . . . ?
C20 C21 C22 Fe2 58.8(2) . . . . ?
C20 C21 C22 Si23 -175.8(2) . . . . ?
C20 C21 C22 C23 -1.2(3) . . . . ?
C21 C20 C24 Fe2 -60.5(2) . . . . ?
C21 C20 C24 Si2 174.4(2) . . . . ?
C21 C20 C24 C23 -0.2(4) . . . . ?
C21 C22 C23 Fe2 59.7(2) . . . . ?
C21 C22 C23 Si1 -160.7(2) . . . . ?
C21 C22 C23 C24 1.1(3) . . . . ?
C22 C23 C24 Fe2 58.7(2) . . . . ?
C22 C23 C24 Si2 -174.9(2) . . . . ?
C22 C23 C24 C20 -0.6(3) . . . . ?
C24 C20 C21 Fe2 60.4(2) . . . . ?
C24 C20 C21 Si22 -166.7(2) . . . . ?
C24 C20 C21 C22 0.9(4) . . . . ?
C25 C26 C27 Fe2 -58.2(2) . . . . ?
C25 C26 C27 Si26 174.1(2) . . . . ?
C25 C26 C27 C28 1.6(3) . . . . ?
C26 C25 C29 Fe2 60.5(2) . . . . ?
C26 C25 C29 C28 0.5(3) . . . . ?
C26 C27 C28 Fe2 -60.5(2) . . . . ?
C26 C27 C28 Si27 164.0(2) . . . . ?
C26 C27 C28 C29 -1.3(3) . . . . ?
C27 C28 C29 Fe2 -59.7(2) . . . . ?
C27 C28 C29 C25 0.5(3) . . . . ?
C29 C25 C26 Fe2 -59.3(2) . . . . ?
C29 C25 C26 Si25 158.9(2) . . . . ?
C29 C25 C26 C27 -1.3(3) . . . . ?
C120 Si12 C11 Fe1 -48.4(4) . . . . ?
C120 Si12 C11 C10 47.0(3) . . . . ?
C120 Si12 C11 C12 -159.2(3) . . . . ?
C121 Si12 C11 Fe1 -167.0(3) . . . . ?
C121 Si12 C11 C10 -71.6(3) . . . . ?
C121 Si12 C11 C12 82.2(3) . . . . ?
C130 Si13 C12 Fe1 -46.1(3) . . . . ?
C130 Si13 C12 C11 53.6(3) . . . . ?
C130 Si13 C12 C13 -140.8(3) . . . . ?
C131 Si13 C12 Fe1 -168.3(2) . . . . ?
C131 Si13 C12 C11 -68.7(3) . . . . ?
C131 Si13 C12 C13 97.0(3) . . . . ?
C140 Si14 C13 Fe1 -34.0(3) . . . . ?
C140 Si14 C13 C12 65.2(3) . . . . ?
C140 Si14 C13 C14 -127.0(3) . . . . ?
C141 Si14 C13 Fe1 -161.2(2) . . . . ?
C141 Si14 C13 C12 -62.0(3) . . . . ?
C141 Si14 C13 C14 105.8(3) . . . . ?
C150 Si15 C14 Fe1 72.7(3) . . . . ?
C150 Si15 C14 C10 -19.6(3) . . . . ?
C150 Si15 C14 C13 173.9(3) . . . . ?
C151 Si15 C14 Fe1 -168.9(3) . . . . ?
C151 Si15 C14 C10 98.8(3) . . . . ?
C151 Si15 C14 C13 -67.7(3) . . . . ?
C160 Si16 C15 Fe1 72.5(3) . . . . ?
C160 Si16 C15 C16 174.9(3) . . . . ?
C160 Si16 C15 C19 -19.4(3) . . . . ?
C161 Si16 C15 Fe1 -168.7(2) . . . . ?
C161 Si16 C15 C16 -66.4(3) . . . . ?
C161 Si16 C15 C19 99.4(3) . . . . ?
C170 Si17 C16 Fe1 -34.4(3) . . . . ?
C170 Si17 C16 C15 -126.7(3) . . . . ?
C170 Si17 C16 C17 64.4(3) . . . . ?
C171 Si17 C16 Fe1 -160.4(2) . . . . ?
C171 Si17 C16 C15 107.4(3) . . . . ?
C171 Si17 C16 C17 -61.6(3) . . . . ?
C180 Si18 C17 Fe1 -48.8(3) . . . . ?
C180 Si18 C17 C16 -143.2(3) . . . . ?
C180 Si18 C17 C18 49.7(3) . . . . ?
C181 Si18 C17 Fe1 -170.9(2) . . . . ?
C181 Si18 C17 C16 94.7(3) . . . . ?
C181 Si18 C17 C18 -72.5(3) . . . . ?
C190 Si19 C18 Fe1 -49.7(4) . . . . ?
C190 Si19 C18 C17 -162.2(3) . . . . ?
C190 Si19 C18 C19 44.4(3) . . . . ?
C191 Si19 C18 Fe1 -167.7(3) . . . . ?
C191 Si19 C18 C17 79.8(3) . . . . ?
C191 Si19 C18 C19 -73.6(3) . . . . ?
C220 Si22 C21 Fe2 77.6(3) . . . . ?
C220 Si22 C21 C20 -17.1(3) . . . . ?
C220 Si22 C21 C22 178.0(3) . . . . ?
C221 Si22 C21 Fe2 -163.9(2) . . . . ?
C221 Si22 C21 C20 101.4(3) . . . . ?
C221 Si22 C21 C22 -63.4(3) . . . . ?
C230 Si23 C22 Fe2 -39.2(3) . . . . ?
C230 Si23 C22 C21 -129.6(3) . . . . ?
C230 Si23 C22 C23 57.0(3) . . . . ?
C231 Si23 C22 Fe2 -164.1(2) . . . . ?
C231 Si23 C22 C21 105.5(3) . . . . ?
C231 Si23 C22 C23 -67.9(3) . . . . ?
C240 Si1 C23 Fe2 -62.0(3) . . . . ?
C240 Si1 C23 C22 -159.3(2) . . . . ?
C240 Si1 C23 C24 42.7(3) . . . . ?
C241 Si1 C23 Fe2 175.9(3) . . . . ?
C241 Si1 C23 C22 78.6(3) . . . . ?
C241 Si1 C23 C24 -79.4(3) . . . . ?
C250 Si24 C25 Fe2 -69.3(3) . . . . ?
C250 Si24 C25 C26 -168.9(3) . . . . ?
C250 Si24 C25 C29 22.5(3) . . . . ?
C251 Si24 C25 Fe2 171.7(2) . . . . ?
C251 Si24 C25 C26 72.2(3) . . . . ?
C251 Si24 C25 C29 -96.5(3) . . . . ?
C260 Si25 C26 Fe2 -64.4(3) . . . . ?
C260 Si25 C26 C25 41.8(3) . . . . ?
C260 Si25 C26 C27 -160.5(2) . . . . ?
C261 Si25 C26 Fe2 174.1(3) . . . . ?
C261 Si25 C26 C25 -79.7(3) . . . . ?
C261 Si25 C26 C27 78.1(3) . . . . ?
C270 Si26 C27 Fe2 -39.4(3) . . . . ?
C270 Si26 C27 C26 59.2(3) . . . . ?
C270 Si26 C27 C28 -129.2(3) . . . . ?
C271 Si26 C27 Fe2 -164.3(2) . . . . ?
C271 Si26 C27 C26 -65.7(3) . . . . ?
C271 Si26 C27 C28 105.9(3) . . . . ?
C280 Si27 C28 Fe2 73.9(3) . . . . ?
C280 Si27 C28 C27 176.0(3) . . . . ?
C280 Si27 C28 C29 -20.8(3) . . . . ?
C281 Si27 C28 Fe2 -167.5(2) . . . . ?
C281 Si27 C28 C27 -65.3(3) . . . . ?
C281 Si27 C28 C29 97.9(3) . . . . ?
